data_1511666
loop_
_publ_author_name
'Kuz'ma, Yu.B.'
'Aksel'rud, L.V.'

_publ_section_title
;
 Crystal structure of the boride Nb3 Co4 B7
;
_journal_name_full 'Soviet Physics, Crystallography (= Kristallografiya)'
_journal_page_first 108
_journal_page_last 110
_journal_volume 31
_journal_year 1986
_chemical_formula_sum 'B7 Co4 Nb3'
_chemical_name_systematic 'Co4 Nb3 B7'
_space_group_IT_number 63
_symmetry_space_group_name_Hall '-C 2c 2'
_symmetry_space_group_name_H-M 'C m c m'
_cell_angle_alpha 90
_cell_angle_beta 90
_cell_angle_gamma 90
_cell_formula_units_Z 4
_cell_length_a 3.202
_cell_length_b 18.432
_cell_length_c 8.917
_cell_volume 526.275
_citation_journal_id_ASTM SPHCA6
_cod_data_source_file boron4-x_324.cif
_cod_data_source_block B7Co4Nb3
_cod_original_cell_volume 526.2747
_cod_database_code 1511666

loop_
_symmetry_equiv_pos_as_xyz
x,y,z
-x,-y,z+1/2
x,-y,-z
-x,y,-z+1/2
-x,-y,-z
x,y,-z-1/2
-x,y,z
x,-y,z-1/2
x+1/2,y+1/2,z
-x+1/2,-y+1/2,z+1/2
x+1/2,-y+1/2,-z
-x+1/2,y+1/2,-z+1/2
-x+1/2,-y+1/2,-z
x+1/2,y+1/2,-z-1/2
-x+1/2,y+1/2,z
x+1/2,-y+1/2,z-1/2

loop_
_atom_site_label
_atom_site_type_symbol
_atom_site_fract_x
_atom_site_fract_y
_atom_site_fract_z
_atom_site_occupancy
_atom_site_U_iso_or_equiv
B4 B 0 0.015 0.591 1 0.0
B3 B 0 0.289 0.648 1 0.0
Nb2 Nb 0 0.4193 0.5551 1 0.0
B2 B 0 0.109 0.645 1 0.0
Co3 Co 0 0.1987 0.5053 1 0.0
B1 B 0 0.041 0.25 1 0.0
Co2 Co 0 0.1552 0.25 1 0.0
Co1 Co 0 0.4582 0.25 1 0.0
Nb1 Nb 0 0.3023 0.25 1 0.0
